data_8100578
loop_
_publ_author_name
'Barbey, Carole '
'Lecouvey, Marc'

_publ_section_title
;
Crystal structure of (1-hydroxy-1-phosphono-2-pyridin-3-yl-ethyl)-
phosphonic acid (risedronate), C~7~H~11~NO~7~P~2~ &#x00B7; H~2~O, an 
antiresorptive bones drug
;
_journal_issue 1
_journal_name_full 'Zeitschrift f\"ur Kristallographie - New Crystal Structures'
_journal_page_first 137
_journal_page_last 138
_journal_volume 217
_journal_year 2002
_chemical_formula_moiety 'C7 H11 N O7 P2, H2O'
_chemical_formula_structural 'C7 H11 N O7 P2 . H2 O'
_chemical_formula_sum 'C7 H13 N O8 P2'
_chemical_formula_weight 301.12
_chemical_name_common Risedronate
_space_group_IT_number 14
_symmetry_cell_setting monoclinic
_symmetry_space_group_name_Hall '-P 2yn'
_symmetry_space_group_name_H-M 'P 1 21/n 1'
_cell_angle_alpha 90.00
_cell_angle_beta 102.12(8)
_cell_angle_gamma 90.00
_cell_formula_units_Z 4
_cell_length_a 7.128(2)
_cell_length_b 10.689(2)
_cell_length_c 14.684(2)
_cell_measurement_temperature 113(2)
_cell_volume 1093.8(4)
_diffrn_ambient_temperature 113(2)
_exptl_crystal_density_diffrn 1.829
_cod_original_sg_symbol_H-M 'P 21/n'
_cod_database_code 8100578

loop_
_symmetry_equiv_pos_as_xyz
'x, y, z'
'-x+1/2, y+1/2, -z+1/2'
'-x, -y, -z'
'x+1/2, -y+1/2, z+1/2'

loop_
_atom_site_label
_atom_site_type_symbol
_atom_site_fract_x
_atom_site_fract_y
_atom_site_fract_z
_atom_site_U_iso_or_equiv
_atom_site_adp_type
_atom_site_occupancy
_atom_site_symmetry_multiplicity
_atom_site_calc_flag
_atom_site_refinement_flags
_atom_site_disorder_assembly
_atom_site_disorder_group
P1 P 0.16166(18) 0.94111(12) 0.89341(9) 0.0028(6) Uiso 1 4 d . . .
O11 O 0.1113(5) 1.0746(3) 0.8996(2) 0.0081(10) Uiso 1 4 d . . .
O12 O 0.3051(5) 0.8915(3) 0.9807(2) 0.0072(9) Uiso 1 4 d . . .
H12 H 0.4020 0.9382 0.9922 0.009 Uiso 1 4 calc R . .
O13 O -0.0126(5) 0.8494(3) 0.8776(2) 0.0079(10) Uiso 1 4 d . . .
H13 H -0.1146 0.8902 0.8740 0.009 Uiso 1 4 calc R . .
P2 P 0.50556(17) 0.98036(12) 0.79920(8) 0.0017(6) Uiso 1 4 d . . .
O21 O 0.4787(5) 1.1192(3) 0.7920(2) 0.0073(10) Uiso 1 4 d . . .
O22 O 0.6419(5) 0.9380(3) 0.8875(2) 0.0057(10) Uiso 1 4 d . . .
O23 O 0.5789(5) 0.9328(3) 0.7133(2) 0.0059(9) Uiso 1 4 d . . .
H23 H 0.6078 0.8567 0.7204 0.007 Uiso 1 4 calc R . .
C1 C 0.2685(7) 0.9039(4) 0.7928(3) 0.0038(12) Uiso 1 4 d . . .
O1 O 0.3098(5) 0.7729(3) 0.7928(2) 0.0050(9) Uiso 1 4 d . . .
H1 H 0.2075 0.7330 0.7741 0.006 Uiso 1 4 calc R . .
C2 C 0.1218(7) 0.9471(5) 0.7051(3) 0.0047(13) Uiso 1 4 d . . .
H2A H -0.0011 0.9037 0.7047 0.006 Uiso 1 4 calc R . .
H2B H 0.0989 1.0377 0.7116 0.006 Uiso 1 4 calc R . .
C3 C 0.1721(7) 0.9266(4) 0.6124(3) 0.0028(12) Uiso 1 4 d D . .
C4 C 0.1387(6) 0.8121(4) 0.5685(3) 0.0054(13) Uiso 1 4 d D . .
H4 H 0.0917 0.7444 0.5992 0.006 Uiso 1 4 calc D . .
N1 N 0.1723(6) 0.7959(4) 0.4826(3) 0.0085(11) Uiso 1 4 d D . .
H1N H 0.1496 0.7220 0.4561 0.010 Uiso 1 4 calc D . .
C5 C 0.2386(7) 0.8872(5) 0.4356(3) 0.0095(13) Uiso 1 4 d D . .
H5 H 0.2608 0.8718 0.3751 0.011 Uiso 1 4 calc D . .
C6 C 0.2741(7) 1.0025(5) 0.4753(4) 0.0070(13) Uiso 1 4 d D . .
H6 H 0.3207 1.0682 0.4425 0.008 Uiso 1 4 calc D . .
C7 C 0.2414(7) 1.0229(5) 0.5641(3) 0.0066(12) Uiso 1 4 d D . .
H7 H 0.2663 1.1029 0.5922 0.008 Uiso 1 4 calc D . .
O1W O 0.6656(5) 0.7079(4) 0.7068(3) 0.0203(11) Uiso 1 4 d D . .
H1W H 0.643(6) 0.740(5) 0.6420(19) 0.024 Uiso 1 4 d D . .
H2W H 0.803(4) 0.673(5) 0.719(3) 0.024 Uiso 1 4 d D . .

loop_
_geom_bond_atom_site_label_1
_geom_bond_atom_site_label_2
_geom_bond_distance
_geom_bond_site_symmetry_2
_geom_bond_publ_flag
P1 O11 1.479(4) . ?
P1 O12 1.555(4) . ?
P1 O13 1.561(4) . ?
P1 C1 1.842(5) . ?
O12 H12 0.8401 . ?
O13 H13 0.8400 . ?
P2 O21 1.498(4) . ?
P2 O22 1.517(4) . ?
P2 O23 1.549(4) . ?
P2 C1 1.862(5) . ?
O23 H23 0.8400 . ?
C1 O1 1.430(6) . ?
C1 C2 1.550(7) . ?
O1 H1 0.8400 . ?
C2 C3 1.495(7) . ?
C2 H2A 0.9900 . ?
C2 H2B 0.9900 . ?
C3 C4 1.380(7) . ?
C3 C7 1.397(7) . ?
C4 N1 1.344(6) . ?
C4 H4 0.9500 . ?
N1 C5 1.337(6) . ?
N1 H1N 0.8799 . ?
C5 C6 1.364(8) . ?
C5 H5 0.9500 . ?
C6 C7 1.389(7) . ?
C6 H6 0.9500 . ?
C7 H7 0.9499 . ?
O1W H1W 0.991(19) . ?
O1W H2W 1.026(19) . ?

loop_
_cod_related_entry_id
_cod_related_entry_database
_cod_related_entry_code
1 ChemSpider 9578741
